data_4063233
loop_
_publ_author_name
'Shabana A. Ahmed'
'Michael S. Hill'
'Peter B. Hitchcock'

_publ_section_title
;
 Synthesis and M-C\g Hemilability of Group 2
 Bis(phosphinimino)methanides
;
_journal_issue 2
_journal_name_full Organometallics
_journal_page_first 394
_journal_page_last 402
_journal_paper_doi 10.1021/om050811h
_journal_volume 25
_journal_year 2006
_chemical_compound_source 'synthesis as described'
_chemical_formula_moiety 'C86 H86 K2 N4 P4, 3(C7 H8)'
_chemical_formula_sum 'C107 H110 K2 N4 P4'
_chemical_formula_weight 1654.07
_chemical_name_common
;
[{K(MesNPPh2CHPPh2NMes)}2]. 3(toluene)
;
_space_group_IT_number 2
_space_group_name_Hall '-P 1'
_space_group_name_H-M_alt 'P -1'
_symmetry_cell_setting triclinic
_symmetry_Int_Tables_number 2
_symmetry_space_group_name_Hall '-P 1'
_symmetry_space_group_name_H-M 'P -1'
_atom_sites_solution_hydrogens geom
_atom_sites_solution_primary direct
_atom_sites_solution_secondary difmap
_audit_conform_dict_location ftp://ftp.iucr.org/pub/cif_core.dic
_audit_conform_dict_name cif_core.dic
_audit_conform_dict_version 2.2
_audit_creation_date 2003-09-08T15:31:21-00:00
_audit_creation_method 'WinGX routine CIF_UPDATE'
_cell_angle_alpha 100.458(1)
_cell_angle_beta 94.304(1)
_cell_angle_gamma 119.129(1)
_cell_formula_units_Z 2
_cell_length_a 14.4977(2)
_cell_length_b 14.6883(2)
_cell_length_c 25.7312(5)
_cell_measurement_reflns_used 49169
_cell_measurement_temperature 173(2)
_cell_measurement_theta_max 25.028
_cell_measurement_theta_min 3.705
_cell_measurement_wavelength 0.71073
_cell_volume 4620.91(13)
_computing_cell_refinement 'HKL Scalepack (Otwinowski & Minor 1997)'
_computing_data_collection 'Collect (Nonius BV, 1997-2000)'
_computing_data_reduction 'HKL Denzo and Scalepack (Otwinowski & Minor 1997)'
_computing_molecular_graphics 'Ortep-3 for Windows (Farrugia, 1997)'
_computing_publication_material 'WinGX publication routines (Farrugia, 1999)'
_computing_structure_refinement 'SHELXL-97 (Sheldrick, 1997)'
_computing_structure_solution 'SHELXS-97 (Sheldrick, 1997)'
_diffrn_ambient_temperature 173(2)
_diffrn_detector 'CCD plate'
_diffrn_measured_fraction_theta_full 0.976
_diffrn_measured_fraction_theta_max 0.976
_diffrn_measurement_device '95mm CCD camera on \k-goniostat'
_diffrn_measurement_device_type KappaCCD
_diffrn_measurement_method 'CCD rotation images, thick slices'
_diffrn_orient_matrix_type 'by Nonius Collect from scalepack cell'
_diffrn_orient_matrix_UB_11 -0.802235E-1
_diffrn_orient_matrix_UB_12 -0.360553E-1
_diffrn_orient_matrix_UB_13 -0.75908E-2
_diffrn_orient_matrix_UB_21 -0.1029E-2
_diffrn_orient_matrix_UB_22 -0.238714E-1
_diffrn_orient_matrix_UB_23 -0.391007E-1
_diffrn_orient_matrix_UB_31 -0.57014E-2
_diffrn_orient_matrix_UB_32 -0.679027E-1
_diffrn_orient_matrix_UB_33 0.58294E-2
_diffrn_radiation_monochromator graphite
_diffrn_radiation_probe x-ray
_diffrn_radiation_type MoK\a
_diffrn_radiation_wavelength 0.71073
_diffrn_reflns_av_R_equivalents 0.0894
_diffrn_reflns_av_unetI/netI 0.0906
_diffrn_reflns_limit_h_max 15
_diffrn_reflns_limit_h_min -17
_diffrn_reflns_limit_k_max 17
_diffrn_reflns_limit_k_min -17
_diffrn_reflns_limit_l_max 29
_diffrn_reflns_limit_l_min -30
_diffrn_reflns_number 47014
_diffrn_reflns_theta_full 25.01
_diffrn_reflns_theta_max 25.01
_diffrn_reflns_theta_min 3.71
_diffrn_source 'Enraf Nonius FR590'
_exptl_absorpt_coefficient_mu 0.221
_exptl_absorpt_correction_type none
_exptl_crystal_colour colourless
_exptl_crystal_density_diffrn 1.189
_exptl_crystal_density_method 'not measured'
_exptl_crystal_description rod
_exptl_crystal_F_000 1756
_exptl_crystal_size_max 0.25
_exptl_crystal_size_mid 0.2
_exptl_crystal_size_min 0.15
_refine_diff_density_max 1.07
_refine_diff_density_min -0.719
_refine_diff_density_rms 0.089
_refine_ls_extinction_method none
_refine_ls_goodness_of_fit_ref 1.185
_refine_ls_hydrogen_treatment riding
_refine_ls_matrix_type full
_refine_ls_number_parameters 956
_refine_ls_number_reflns 15913
_refine_ls_number_restraints 329
_refine_ls_restrained_S_all 1.173
_refine_ls_R_factor_all 0.2117
_refine_ls_R_factor_gt 0.1318
_refine_ls_shift/su_max 0.025
_refine_ls_shift/su_mean 0.001
_refine_ls_structure_factor_coef Fsqd
_refine_ls_weighting_details 'calc w=1/[\s^2^(Fo^2^)+(0.0107P)^2^+45.3218P] where P=(Fo^2^+2Fc^2^)/3'
_refine_ls_weighting_scheme calc
_refine_ls_wR_factor_gt 0.2732
_refine_ls_wR_factor_ref 0.306
_reflns_number_gt 7829
_reflns_number_total 15913
_reflns_threshold_expression >2sigma(I)
_cod_original_sg_symbol_H-M P-1
_cod_database_code 4063233

loop_
_symmetry_equiv_pos_as_xyz
'x, y, z'
'-x, -y, -z'

loop_
_atom_site_label
_atom_site_type_symbol
_atom_site_fract_x
_atom_site_fract_y
_atom_site_fract_z
_atom_site_U_iso_or_equiv
_atom_site_adp_type
_atom_site_occupancy
_atom_site_symmetry_multiplicity
_atom_site_calc_flag
_atom_site_refinement_flags
_atom_site_disorder_assembly
_atom_site_disorder_group
K1 K 0.31944(11) 0.45542(10) 0.48576(7) 0.0342(4) Uani 1 1 d . . .
K1B K 0.67887(14) 0.04366(14) 0.01389(8) 0.0489(5) Uani 1 1 d . . .
P1 P 0.26453(11) 0.19286(11) 0.47306(7) 0.0202(4) Uani 1 1 d . A 1
P2 P 0.13620(12) 0.19033(11) 0.37083(7) 0.0220(4) Uani 1 1 d . A 1
N1 N 0.3757(4) 0.3034(3) 0.4892(2) 0.0217(13) Uani 1 1 d . A 1
N2 N 0.1809(4) 0.3122(4) 0.3976(2) 0.0267(14) Uani 1 1 d . A 1
C1 C 0.1891(5) 0.1368(4) 0.4103(3) 0.0267(16) Uani 1 1 d . A 1
H1 H 0.1736 0.066 0.3944 0.032 Uiso 1 1 calc R A 1
C2 C 0.2785(5) 0.0827(4) 0.4861(3) 0.0246(16) Uani 1 1 d . A 1
C3 C 0.2453(6) 0.0406(6) 0.5301(3) 0.0407(19) Uani 1 1 d . A 1
H3 H 0.2068 0.063 0.5522 0.049 Uiso 1 1 calc R A 1
C4 C 0.2697(6) -0.0333(6) 0.5403(3) 0.045(2) Uani 1 1 d . A 1
H4 H 0.2482 -0.0605 0.5708 0.054 Uiso 1 1 calc R A 1
C5 C 0.3246(6) -0.0729(6) 0.5093(3) 0.044(2) Uiso 1 1 d . A 1
H5 H 0.3394 -0.125 0.5184 0.053 Uiso 1 1 calc R A 1
C6 C 0.3559(6) -0.0328(5) 0.4653(3) 0.045(2) Uani 1 1 d . A 1
H6 H 0.3899 -0.0596 0.4421 0.054 Uiso 1 1 calc R A 1
C7 C 0.3371(5) 0.0484(5) 0.4548(3) 0.0319(18) Uani 1 1 d . A 1
H7 H 0.3642 0.0805 0.4263 0.038 Uiso 1 1 calc R A 1
C8 C 0.1914(5) 0.2174(5) 0.5230(3) 0.0240(15) Uani 1 1 d . A 1
C9 C 0.2451(5) 0.2949(5) 0.5719(3) 0.038(2) Uani 1 1 d . A 1
H9 H 0.321 0.34 0.5783 0.045 Uiso 1 1 calc R A 1
C10 C 0.1871(6) 0.3069(6) 0.6123(3) 0.044(2) Uani 1 1 d . A 1
H10 H 0.2228 0.3628 0.6445 0.052 Uiso 1 1 calc R A 1
C11 C 0.0766(5) 0.2348(5) 0.6035(3) 0.0356(17) Uani 1 1 d . A 1
H11 H 0.0377 0.2382 0.6312 0.043 Uiso 1 1 calc R A 1
C12 C 0.0243(5) 0.1604(5) 0.5564(3) 0.0350(18) Uani 1 1 d . A 1
H12 H -0.0515 0.1146 0.5507 0.042 Uiso 1 1 calc R A 1
C13 C 0.0811(5) 0.1488(5) 0.5145(3) 0.0279(17) Uani 1 1 d . A 1
H13 H 0.0436 0.0952 0.4817 0.034 Uiso 1 1 calc R A 1
C14 C -0.0117(5) 0.1119(5) 0.3549(3) 0.0272(17) Uani 1 1 d . A 1
C15 C -0.0701(5) 0.1538(5) 0.3370(3) 0.0318(18) Uani 1 1 d . A 1
H15 H -0.033 0.227 0.3354 0.038 Uiso 1 1 calc R A 1
C16 C -0.1811(6) 0.0945(6) 0.3211(3) 0.042(2) Uani 1 1 d . A 1
H16 H -0.2197 0.1267 0.3099 0.05 Uiso 1 1 calc R A 1
C17 C -0.2349(5) -0.0144(6) 0.3220(3) 0.042(2) Uani 1 1 d . A 1
H17 H -0.3109 -0.0571 0.3113 0.05 Uiso 1 1 calc R A 1
C18 C -0.1764(6) -0.0597(6) 0.3387(3) 0.044(2) Uani 1 1 d . A 1
H18 H -0.2123 -0.1336 0.339 0.053 Uiso 1 1 calc R A 1
C19 C -0.0685(6) 0.0020(5) 0.3546(3) 0.038(2) Uani 1 1 d . A 1
H19 H -0.0296 -0.0298 0.3659 0.046 Uiso 1 1 calc R A 1
C20 C 0.1659(5) 0.1581(5) 0.3036(3) 0.0274(17) Uani 1 1 d . A 1
C21 C 0.0992(7) 0.1481(6) 0.2559(3) 0.046(2) Uani 1 1 d . A 1
H21 H 0.0376 0.1547 0.2584 0.055 Uiso 1 1 calc R A 1
C22 C 0.1270(7) 0.1284(8) 0.2049(3) 0.059(3) Uani 1 1 d . A 1
H22 H 0.0857 0.1245 0.1732 0.071 Uiso 1 1 calc R A 1
C23 C 0.2116(8) 0.1153(11) 0.2018(4) 0.089(4) Uani 1 1 d . A 1
H23 H 0.2272 0.0993 0.1672 0.106 Uiso 1 1 calc R A 1
C24 C 0.2791(8) 0.1241(10) 0.2475(4) 0.092(4) Uani 1 1 d . A 1
H24 H 0.3357 0.1094 0.2442 0.111 Uiso 1 1 calc R A 1
C25 C 0.2569(6) 0.1572(7) 0.3003(4) 0.055(2) Uani 1 1 d . A 1
H25 H 0.3075 0.1781 0.3321 0.066 Uiso 1 1 calc R A 1
C26 C 0.4748(4) 0.3135(4) 0.4767(3) 0.0202(15) Uani 1 1 d . A 1
C27 C 0.5396(5) 0.2989(4) 0.5130(3) 0.0224(15) Uani 1 1 d . A 1
C28 C 0.6365(5) 0.3082(5) 0.4986(3) 0.0336(19) Uani 1 1 d . A 1
H28 H 0.6812 0.2984 0.5232 0.04 Uiso 1 1 calc R A 1
C29 C 0.6691(5) 0.3303(5) 0.4516(3) 0.0278(17) Uani 1 1 d . A 1
C30 C 0.6036(5) 0.3516(5) 0.4176(3) 0.0326(17) Uani 1 1 d . . 1
H30 H 0.6253 0.3711 0.3854 0.039 Uiso 1 1 calc R . 1
C31 C 0.5104(5) 0.3448(5) 0.4297(3) 0.0274(17) Uani 1 1 d . . 1
C32 C 0.5146(5) 0.2779(6) 0.5649(3) 0.039(2) Uani 1 1 d . A 1
H32A H 0.4853 0.2012 0.5628 0.059 Uiso 1 1 calc R A 1
H32B H 0.4615 0.2979 0.5743 0.059 Uiso 1 1 calc R A 1
H32C H 0.5803 0.3206 0.5925 0.059 Uiso 1 1 calc R A 1
C33 C 0.7722(5) 0.3377(7) 0.4376(4) 0.049(2) Uani 1 1 d . A 1
H33A H 0.8066 0.3221 0.4662 0.073 Uiso 0.5 1 calc PR A 1
H33B H 0.8211 0.4104 0.434 0.073 Uiso 0.5 1 calc PR A 1
H33C H 0.7552 0.2853 0.4035 0.073 Uiso 0.5 1 calc PR A 1
H33D H 0.782 0.3564 0.403 0.073 Uiso 0.5 1 calc PR A 1
H33E H 0.7675 0.2681 0.4352 0.073 Uiso 0.5 1 calc PR A 1
H33F H 0.8334 0.3933 0.4657 0.073 Uiso 0.5 1 calc PR A 1
C34 C 0.4549(5) 0.3812(6) 0.3944(3) 0.0353(18) Uani 1 1 d . B 1
H34A H 0.3792 0.3487 0.3979 0.053 Uiso 1 1 calc R B 1
H34B H 0.4595 0.3588 0.3569 0.053 Uiso 1 1 calc R B 1
H34C H 0.4898 0.4598 0.4054 0.053 Uiso 1 1 calc R B 1
C35 C 0.1522(5) 0.3885(5) 0.3925(3) 0.0253(16) Uani 1 1 d . A 1
C36 C 0.1946(5) 0.4571(5) 0.3574(3) 0.0286(17) Uani 1 1 d . A 1
C37 C 0.1724(5) 0.5387(5) 0.3578(3) 0.0366(19) Uani 1 1 d . A 1
H37 H 0.2003 0.583 0.3336 0.044 Uiso 1 1 calc R A 1
C38 C 0.1099(5) 0.5590(5) 0.3927(3) 0.040(2) Uani 1 1 d . A 1
C39 C 0.0710(5) 0.4933(5) 0.4266(3) 0.0272(16) Uani 1 1 d . A 1
H39 H 0.0301 0.5066 0.4509 0.033 Uiso 1 1 calc R A 1
C40 C 0.0879(5) 0.4063(5) 0.4277(3) 0.0268(16) Uani 1 1 d . A 1
C41 C 0.2641(6) 0.4405(6) 0.3216(3) 0.0400(19) Uani 1 1 d . A 1
H41A H 0.2959 0.4999 0.304 0.06 Uiso 1 1 calc R A 1
H41B H 0.2206 0.3723 0.2941 0.06 Uiso 1 1 calc R A 1
H41C H 0.3215 0.4382 0.343 0.06 Uiso 1 1 calc R A 1
C42 C 0.0944(7) 0.6519(6) 0.3910(4) 0.053(2) Uani 1 1 d . A 1
H42A H 0.0493 0.6561 0.4168 0.08 Uiso 0.5 1 calc PR A 1
H42B H 0.0593 0.6418 0.3547 0.08 Uiso 0.5 1 calc PR A 1
H42C H 0.1645 0.7187 0.4004 0.08 Uiso 0.5 1 calc PR A 1
H42D H 0.1327 0.6883 0.3645 0.08 Uiso 0.5 1 calc PR A 1
H42E H 0.1228 0.7026 0.4266 0.08 Uiso 0.5 1 calc PR A 1
H42F H 0.0176 0.6257 0.3808 0.08 Uiso 0.5 1 calc PR A 1
C43 C 0.0400(5) 0.3406(5) 0.4672(3) 0.0369(19) Uani 1 1 d . A 1
H43A H 0.015 0.3775 0.4928 0.055 Uiso 1 1 calc R A 1
H43B H 0.0947 0.3316 0.4866 0.055 Uiso 1 1 calc R A 1
H43C H -0.0208 0.2698 0.4478 0.055 Uiso 1 1 calc R A 1
P1B P 0.73518(14) 0.30662(14) 0.02660(8) 0.0311(5) Uani 1 1 d . C 1
P2B P 0.86436(14) 0.31007(14) 0.12923(7) 0.0295(4) Uani 1 1 d . C 1
N1B N 0.6218(5) 0.1950(5) 0.0108(2) 0.0341(16) Uani 1 1 d . C 1
N2B N 0.8182(4) 0.1865(4) 0.1013(2) 0.0313(15) Uani 1 1 d . C 1
C1B C 0.8120(5) 0.3632(6) 0.0911(3) 0.0351(19) Uani 1 1 d . C 1
H1B H 0.8269 0.4336 0.1074 0.042 Uiso 1 1 calc R C 1
C2B C 0.7182(5) 0.4172(5) 0.0131(3) 0.0323(18) Uani 1 1 d . C 1
C3B C 0.6677(8) 0.4541(7) 0.0461(3) 0.055(2) Uani 1 1 d . C 1
H3B H 0.651 0.4298 0.0778 0.067 Uiso 1 1 calc R C 1
C4B C 0.6417(9) 0.5251(9) 0.0336(4) 0.084(3) Uani 1 1 d . C 1
H4B H 0.5978 0.5424 0.0539 0.101 Uiso 1 1 calc R C 1
C5B C 0.6783(9) 0.5751(7) -0.0094(4) 0.075(3) Uani 1 1 d . C 1
H5B H 0.664 0.6291 -0.0159 0.091 Uiso 1 1 calc R C 1
C6B C 0.7337(7) 0.5434(6) -0.0403(4) 0.057(3) Uani 1 1 d . C 1
H6B H 0.7603 0.5753 -0.0689 0.068 Uiso 1 1 calc R C 1
C7B C 0.7511(6) 0.4633(5) -0.0294(3) 0.038(2) Uani 1 1 d . C 1
H7B H 0.7873 0.4389 -0.0522 0.046 Uiso 1 1 calc R C 1
C8B C 0.8092(5) 0.2840(5) -0.0244(3) 0.0337(18) Uani 1 1 d . C 1
C9B C 0.9228(6) 0.3509(6) -0.0168(3) 0.040(2) Uani 1 1 d . C 1
H9B H 0.9617 0.4048 0.0158 0.048 Uiso 1 1 calc R C 1
C10B C 0.9755(7) 0.3374(7) -0.0563(4) 0.057(2) Uani 1 1 d . C 1
H10B H 1.0515 0.3814 -0.0509 0.069 Uiso 1 1 calc R C 1
C11B C 0.9192(8) 0.2596(6) -0.1050(4) 0.058(2) Uani 1 1 d . C 1
H11B H 0.9564 0.2513 -0.1327 0.069 Uiso 1 1 calc R C 1
C12B C 0.8092(6) 0.1954(7) -0.1123(4) 0.050(2) Uani 1 1 d . C 1
H12B H 0.7701 0.1435 -0.1455 0.06 Uiso 1 1 calc R C 1
C13B C 0.7556(6) 0.2056(6) -0.0722(3) 0.041(2) Uani 1 1 d . C 1
H13B H 0.6802 0.1581 -0.0772 0.049 Uiso 1 1 calc R C 1
C14B C 0.8347(6) 0.3376(5) 0.1973(3) 0.0352(19) Uani 1 1 d . C 1
C15B C 0.7421(6) 0.3505(7) 0.2023(3) 0.046(2) Uani 1 1 d . C 1
H15B H 0.6994 0.347 0.1714 0.055 Uiso 1 1 calc R C 1
C16B C 0.7183(7) 0.3670(9) 0.2503(4) 0.071(3) Uani 1 1 d . C 1
H16B H 0.6529 0.3664 0.2522 0.086 Uiso 1 1 calc R C 1
C17B C 0.7800(8) 0.3845(8) 0.2963(4) 0.071(3) Uani 1 1 d . C 1
H17B H 0.7618 0.4 0.3302 0.085 Uiso 1 1 calc R C 1
C18B C 0.8747(8) 0.3789(6) 0.2921(4) 0.052(2) Uani 1 1 d . C 1
H18B H 0.9223 0.3927 0.3239 0.063 Uiso 1 1 calc R C 1
C19B C 0.8974(6) 0.3543(5) 0.2439(3) 0.0350(18) Uani 1 1 d . C 1
H19B H 0.9596 0.3484 0.2422 0.042 Uiso 1 1 calc R C 1
C20B C 1.0099(5) 0.3886(6) 0.1466(3) 0.0309(18) Uani 1 1 d . C 1
C21B C 1.0637(6) 0.4943(6) 0.1453(3) 0.040(2) Uani 1 1 d . C 1
H21B H 1.0252 0.5262 0.1336 0.048 Uiso 1 1 calc R C 1
C22B C 1.1781(7) 0.5568(8) 0.1617(4) 0.062(3) Uani 1 1 d . C 1
H22B H 1.2151 0.6306 0.1612 0.074 Uiso 1 1 calc R C 1
C23B C 1.2347(8) 0.5120(8) 0.1780(4) 0.065(3) Uani 1 1 d . C 1
H23B H 1.3106 0.5547 0.1896 0.078 Uiso 1 1 calc R C 1
C24B C 1.1823(6) 0.4066(7) 0.1774(3) 0.048(2) Uani 1 1 d . C 1
H24B H 1.2227 0.376 0.1885 0.057 Uiso 1 1 calc R C 1
C25B C 1.0719(6) 0.3414(6) 0.1612(3) 0.043(2) Uani 1 1 d . C 1
H25B H 1.0375 0.2668 0.1598 0.051 Uiso 1 1 calc R C 1
C26B C 0.5285(6) 0.1883(5) 0.0239(3) 0.0348(19) Uani 1 1 d . C 1
C27B C 0.4888(5) 0.1543(6) 0.0705(3) 0.0351(19) Uani 1 1 d . . 1
C28B C 0.3915(6) 0.1498(6) 0.0815(3) 0.042(2) Uani 1 1 d . . 1
H28B H 0.3695 0.1337 0.1142 0.051 Uiso 1 1 calc R . 1
C29B C 0.3301(6) 0.1672(6) 0.0481(3) 0.046(2) Uani 1 1 d . C 1
C30B C 0.3623(6) 0.1908(5) -0.0006(3) 0.0362(19) Uani 1 1 d . C 1
H30B H 0.3178 0.1998 -0.0258 0.043 Uiso 1 1 calc R C 1
C31B C 0.4564(6) 0.2008(6) -0.0117(3) 0.037(2) Uani 1 1 d . C 1
C32B C 0.5500(7) 0.1186(7) 0.1045(4) 0.053(3) Uani 1 1 d . D 1
H32D H 0.5296 0.119 0.14 0.08 Uiso 1 1 calc R D 1
H32E H 0.6275 0.1681 0.1088 0.08 Uiso 1 1 calc R D 1
H32F H 0.5321 0.0456 0.0865 0.08 Uiso 1 1 calc R D 1
C33B C 0.2293(7) 0.1650(9) 0.0610(4) 0.066(3) Uani 1 1 d . C 1
H33G H 0.197 0.1808 0.0317 0.099 Uiso 0.5 1 calc PR C 1
H33H H 0.2474 0.2191 0.0946 0.099 Uiso 0.5 1 calc PR C 1
H33I H 0.178 0.0935 0.0652 0.099 Uiso 0.5 1 calc PR C 1
H33J H 0.218 0.1481 0.096 0.099 Uiso 0.5 1 calc PR C 1
H33K H 0.1676 0.1098 0.0331 0.099 Uiso 0.5 1 calc PR C 1
H33L H 0.237 0.2355 0.0624 0.099 Uiso 0.5 1 calc PR C 1
C34B C 0.4847(7) 0.2207(7) -0.0673(3) 0.051(2) Uani 1 1 d . C 1
H34D H 0.4236 0.2156 -0.0895 0.077 Uiso 1 1 calc R C 1
H34E H 0.5002 0.1663 -0.0854 0.077 Uiso 1 1 calc R C 1
H34F H 0.5479 0.2925 -0.062 0.077 Uiso 1 1 calc R C 1
C35B C 0.8509(5) 0.1119(5) 0.1072(3) 0.0276(17) Uani 1 1 d . C 1
C36B C 0.8058(6) 0.0432(5) 0.1429(3) 0.039(2) Uani 1 1 d . C 1
C37B C 0.8266(6) -0.0403(6) 0.1416(3) 0.041(2) Uani 1 1 d . C 1
H37B H 0.7985 -0.0848 0.1657 0.049 Uiso 1 1 calc R C 1
C38B C 0.8845(6) -0.0609(6) 0.1079(3) 0.041(2) Uani 1 1 d . C 1
C39B C 0.9289(7) 0.0076(7) 0.0735(3) 0.049(2) Uani 1 1 d . C 1
H39B H 0.9725 -0.0038 0.0505 0.059 Uiso 1 1 calc R C 1
C40B C 0.9106(6) 0.0895(6) 0.0725(3) 0.0359(19) Uani 1 1 d . C 1
C41B C 0.7364(6) 0.0585(6) 0.1800(3) 0.046(2) Uani 1 1 d . C 1
H41D H 0.7296 0.1199 0.1756 0.069 Uiso 0.5 1 calc PR C 1
H41E H 0.7694 0.0721 0.2174 0.069 Uiso 0.5 1 calc PR C 1
H41F H 0.6649 -0.0066 0.1714 0.069 Uiso 0.5 1 calc PR C 1
H41G H 0.713 0.0037 0.2007 0.069 Uiso 0.5 1 calc PR C 1
H41H H 0.6732 0.0515 0.1588 0.069 Uiso 0.5 1 calc PR C 1
H41I H 0.7777 0.1302 0.2048 0.069 Uiso 0.5 1 calc PR C 1
C42B C 0.9123(8) -0.1504(8) 0.1056(4) 0.074(3) Uani 1 1 d . C 1
H42G H 0.8778 -0.1926 0.1311 0.112 Uiso 0.5 1 calc PR C 1
H42H H 0.9904 -0.1178 0.1151 0.112 Uiso 0.5 1 calc PR C 1
H42I H 0.8863 -0.1976 0.0691 0.112 Uiso 0.5 1 calc PR C 1
H42J H 0.9585 -0.146 0.0791 0.112 Uiso 0.5 1 calc PR C 1
H42K H 0.8459 -0.2209 0.0951 0.112 Uiso 0.5 1 calc PR C 1
H42L H 0.9501 -0.1411 0.1411 0.112 Uiso 0.5 1 calc PR C 1
C43B C 0.9543(6) 0.1603(6) 0.0337(3) 0.042(2) Uani 1 1 d . C 1
H43D H 1.0161 0.1574 0.0225 0.062 Uiso 1 1 calc R C 1
H43E H 0.9769 0.2348 0.0516 0.062 Uiso 1 1 calc R C 1
H43F H 0.8981 0.1346 0.002 0.062 Uiso 1 1 calc R C 1
C1C C -0.0944(3) -0.3080(3) 0.2323(4) 0.100(4) Uiso 1 1 d D E 1
C2C C -0.0442(3) -0.1972(3) 0.2472(3) 0.088(4) Uiso 1 1 d D E 1
H2C H -0.0857 -0.1636 0.2452 0.106 Uiso 1 1 calc R E 1
C3C C 0.0655(3) -0.1348(5) 0.2650(4) 0.093(4) Uiso 1 1 d D E 1
H3C H 0.0989 -0.0586 0.2744 0.112 Uiso 1 1 calc R E 1
C4C C 0.1274(5) -0.1816(3) 0.2694(7) 0.160(7) Uiso 1 1 d D E 1
H4C H 0.2023 -0.1358 0.2833 0.192 Uiso 1 1 calc R E 1
C5C C 0.0866(3) -0.2912(4) 0.2546(5) 0.111(5) Uiso 1 1 d D E 1
H5C H 0.1281 -0.325 0.2547 0.133 Uiso 1 1 calc R E 1
C6C C -0.0238(3) -0.3441(5) 0.2396(4) 0.065(3) Uiso 1 1 d D E 1
H6C H -0.0577 -0.4202 0.2329 0.078 Uiso 1 1 calc R E 1
C7C C -0.1952(14) -0.3521(15) 0.2175(8) 0.168(8) Uiso 1 1 d D E 1
H7C1 H -0.214 -0.2964 0.2176 0.252 Uiso 0.5 1 calc PR E 1
H7C2 H -0.2319 -0.3949 0.2424 0.252 Uiso 0.5 1 calc PR E 1
H7C3 H -0.2175 -0.399 0.1811 0.252 Uiso 0.5 1 calc PR E 1
H7C4 H -0.2283 -0.4305 0.2098 0.252 Uiso 0.5 1 calc PR E 1
H7C5 H -0.2104 -0.3319 0.185 0.252 Uiso 0.5 1 calc PR E 1
H7C6 H -0.2248 -0.3279 0.2463 0.252 Uiso 0.5 1 calc PR E 1
C1D C 0.5059(8) 0.0157(2) 0.28487(11) 0.1302(17) Uiso 0.5 1 d PD F 1
C2D C 0.4711(7) -0.06233(18) 0.23727(10) 0.1302(17) Uiso 1 1 d D F 1
C3D C 0.4299(10) -0.1687(3) 0.23789(12) 0.1302(17) Uiso 0.5 1 d PD F 1
C4D C 0.4270(9) -0.1964(3) 0.28648(13) 0.1302(17) Uiso 1 1 d D F 1
C5D C 0.4614(13) -0.1187(3) 0.33414(14) 0.1302(17) Uiso 0.5 1 d PD F 1
C6D C 0.4970(9) -0.0134(2) 0.33314(11) 0.1302(17) Uiso 1 1 d D F 1
C7D C 0.5504(10) 0.1223(2) 0.28437(13) 0.1302(17) Uiso 1 1 d D F 1
C8D C 0.5138(16) 0.0443(3) 0.23666(14) 0.1302(17) Uiso 0.5 1 d PD F 1
C9D C 0.5366(15) 0.0928(3) 0.33237(15) 0.1302(17) Uiso 0.5 1 d PD F 1
C10D C 0.4582(12) -0.0918(2) 0.28542(12) 0.1302(17) Uiso 0.5 1 d PD F 1
C1E C 0.5329(8) 0.5781(2) 0.24378(10) 0.1302(17) Uiso 0.5 1 d PD G 1
C2E C 0.5459(7) 0.6155(2) 0.19780(10) 0.1302(17) Uiso 1 1 d D G 1
C3E C 0.5139(10) 0.5444(3) 0.14817(13) 0.1302(17) Uiso 0.5 1 d PD G 1
C4E C 0.4707(10) 0.4360(3) 0.14439(12) 0.1302(17) Uiso 1 1 d D G 1
C5E C 0.4581(14) 0.3987(3) 0.19028(14) 0.1302(17) Uiso 0.5 1 d PD G 1
C6E C 0.4852(10) 0.4692(2) 0.23979(10) 0.1302(17) Uiso 1 1 d D G 1
C7E C 0.5608(10) 0.6488(3) 0.29323(13) 0.1302(17) Uiso 1 1 d D G 1
C8E C 0.5739(15) 0.6862(3) 0.24736(15) 0.1302(17) Uiso 0.5 1 d PD G 1
C9E C 0.5219(16) 0.5411(3) 0.28957(14) 0.1302(17) Uiso 0.5 1 d PD G 1
C10E C 0.5000(14) 0.5068(3) 0.19395(12) 0.1302(17) Uiso 0.5 1 d PD G 1

loop_
_atom_site_aniso_label
_atom_site_aniso_U_11
_atom_site_aniso_U_22
_atom_site_aniso_U_33
_atom_site_aniso_U_23
_atom_site_aniso_U_13
_atom_site_aniso_U_12
K1 0.0273(6) 0.0130(5) 0.0579(10) 0.0015(6) -0.0059(7) 0.0114(5)
K1B 0.0442(9) 0.0408(8) 0.0511(11) 0.0012(8) -0.0122(8) 0.0201(7)
P1 0.0148(6) 0.0103(6) 0.0385(9) 0.0126(6) 0.0077(6) 0.0063(5)
P2 0.0189(7) 0.0143(6) 0.0335(9) 0.0080(6) 0.0044(7) 0.0084(5)
N1 0.012(2) 0.0117(19) 0.043(3) 0.010(2) 0.011(2) 0.0057(17)
N2 0.033(2) 0.015(2) 0.037(3) 0.003(2) 0.002(2) 0.0180(18)
C1 0.029(3) 0.009(2) 0.045(4) 0.012(2) 0.011(3) 0.009(2)
C2 0.024(3) 0.010(2) 0.041(4) 0.006(2) 0.006(3) 0.009(2)
C3 0.056(4) 0.044(3) 0.042(4) 0.014(3) 0.011(3) 0.040(3)
C4 0.058(4) 0.047(4) 0.043(5) 0.012(3) 0.013(4) 0.036(3)
C6 0.065(4) 0.035(3) 0.065(5) 0.019(3) 0.021(4) 0.045(3)
C7 0.029(3) 0.021(3) 0.054(4) 0.014(3) 0.012(3) 0.017(2)
C8 0.026(3) 0.024(3) 0.026(3) 0.007(2) 0.001(3) 0.015(2)
C9 0.023(3) 0.028(3) 0.061(5) 0.013(3) 0.011(3) 0.010(3)
C10 0.064(4) 0.041(3) 0.041(4) 0.008(3) 0.012(4) 0.039(3)
C11 0.030(3) 0.047(3) 0.053(4) 0.026(3) 0.028(3) 0.030(2)
C12 0.020(3) 0.032(3) 0.065(5) 0.029(3) 0.025(3) 0.015(2)
C13 0.013(3) 0.025(3) 0.043(4) 0.018(3) 0.016(3) 0.002(2)
C14 0.028(3) 0.026(3) 0.026(4) 0.007(3) 0.002(3) 0.012(2)
C15 0.023(3) 0.036(3) 0.039(4) 0.005(3) 0.004(3) 0.018(2)
C16 0.036(3) 0.050(4) 0.051(5) 0.020(3) 0.006(3) 0.028(3)
C17 0.006(3) 0.047(4) 0.055(5) 0.011(4) 0.005(3) 0.001(3)
C18 0.023(4) 0.026(3) 0.059(5) 0.007(3) -0.006(4) -0.002(3)
C19 0.027(3) 0.027(3) 0.056(5) 0.018(3) 0.008(3) 0.007(3)
C20 0.024(3) 0.021(3) 0.032(4) 0.005(3) 0.005(3) 0.008(2)
C21 0.047(4) 0.045(4) 0.030(4) -0.004(3) 0.003(4) 0.018(3)
C22 0.050(5) 0.087(6) 0.028(4) 0.016(4) 0.007(4) 0.025(4)
C23 0.071(6) 0.171(10) 0.029(5) 0.023(6) 0.024(4) 0.064(6)
C24 0.091(5) 0.176(9) 0.069(6) 0.069(6) 0.065(5) 0.093(6)
C25 0.053(4) 0.087(5) 0.047(5) 0.016(4) 0.018(4) 0.051(4)
C26 0.005(2) 0.010(2) 0.039(4) -0.003(2) 0.007(2) 0.0008(19)
C27 0.020(3) 0.010(2) 0.037(4) 0.004(2) 0.006(3) 0.008(2)
C28 0.013(3) 0.032(3) 0.054(5) 0.007(3) -0.002(3) 0.012(2)
C29 0.013(2) 0.025(3) 0.047(4) 0.007(3) 0.007(3) 0.011(2)
C30 0.032(3) 0.033(3) 0.043(4) 0.013(3) 0.010(3) 0.023(2)
C31 0.028(3) 0.016(3) 0.036(4) 0.005(3) 0.004(3) 0.010(2)
C32 0.025(3) 0.049(4) 0.050(5) 0.013(3) 0.005(3) 0.024(3)
C33 0.028(3) 0.060(4) 0.068(6) 0.015(4) 0.023(4) 0.028(3)
C34 0.020(3) 0.044(3) 0.046(4) 0.020(3) 0.004(3) 0.017(3)
C35 0.016(3) 0.028(3) 0.030(4) 0.003(3) 0.002(3) 0.012(2)
C36 0.013(2) 0.034(3) 0.034(4) -0.005(3) -0.008(3) 0.015(2)
C37 0.030(3) 0.022(3) 0.056(5) 0.018(3) 0.009(3) 0.009(3)
C38 0.031(3) 0.033(3) 0.068(5) 0.018(3) 0.011(3) 0.024(3)
C39 0.023(2) 0.028(3) 0.044(4) 0.011(3) 0.003(3) 0.023(2)
C40 0.021(3) 0.023(3) 0.039(4) 0.005(3) 0.005(3) 0.014(2)
C41 0.041(4) 0.044(4) 0.043(4) 0.023(3) 0.021(3) 0.022(3)
C42 0.075(4) 0.036(3) 0.071(6) 0.016(3) 0.019(4) 0.043(3)
C43 0.034(3) 0.033(3) 0.048(5) 0.011(3) 0.011(3) 0.020(3)
P1B 0.0329(8) 0.0365(8) 0.0261(10) 0.0065(7) 0.0008(8) 0.0205(7)
P2B 0.0286(8) 0.0366(8) 0.0243(9) 0.0073(7) 0.0015(7) 0.0180(7)
N1B 0.032(3) 0.038(3) 0.030(3) 0.009(2) -0.002(3) 0.017(2)
N2B 0.024(3) 0.036(3) 0.032(3) 0.012(2) 0.004(2) 0.013(2)
C1B 0.039(3) 0.039(3) 0.028(4) -0.002(3) -0.007(3) 0.026(3)
C2B 0.026(3) 0.035(3) 0.037(4) 0.011(3) -0.003(3) 0.017(3)
C3B 0.089(6) 0.057(4) 0.032(4) 0.015(4) 0.010(4) 0.044(4)
C4B 0.121(6) 0.118(7) 0.057(7) 0.006(5) 0.016(6) 0.098(5)
C5B 0.127(7) 0.060(4) 0.075(6) 0.033(4) 0.020(6) 0.069(4)
C6B 0.077(5) 0.036(3) 0.070(6) 0.040(4) 0.016(5) 0.030(4)
C7B 0.037(4) 0.031(3) 0.047(5) 0.022(3) 0.011(3) 0.014(3)
C8B 0.032(3) 0.032(3) 0.047(4) 0.021(3) 0.017(3) 0.019(3)
C9B 0.046(4) 0.042(3) 0.045(5) 0.015(3) 0.003(4) 0.032(3)
C10B 0.067(5) 0.079(5) 0.058(5) 0.037(4) 0.019(4) 0.053(4)
C11B 0.098(5) 0.059(4) 0.053(5) 0.034(4) 0.032(4) 0.058(4)
C12B 0.046(4) 0.064(5) 0.048(5) 0.008(4) 0.015(4) 0.036(3)
C13B 0.043(4) 0.057(4) 0.028(4) 0.006(3) 0.007(3) 0.031(3)
C14B 0.038(3) 0.034(3) 0.039(4) 0.011(3) 0.014(3) 0.022(3)
C15B 0.039(4) 0.056(4) 0.040(5) 0.011(4) 0.011(4) 0.020(3)
C16B 0.055(4) 0.106(7) 0.056(6) -0.011(5) 0.000(5) 0.056(4)
C17B 0.094(6) 0.080(6) 0.062(6) 0.023(5) 0.039(5) 0.057(5)
C18B 0.076(6) 0.039(4) 0.039(5) 0.012(3) 0.011(4) 0.027(4)
C19B 0.038(3) 0.037(3) 0.036(4) 0.019(3) 0.008(3) 0.020(3)
C20B 0.024(3) 0.041(3) 0.029(4) 0.011(3) 0.007(3) 0.016(3)
C21B 0.030(4) 0.046(4) 0.038(4) 0.012(3) 0.003(3) 0.015(3)
C22B 0.050(5) 0.057(5) 0.066(6) 0.025(4) 0.020(5) 0.014(4)
C23B 0.052(5) 0.064(5) 0.060(6) 0.015(5) -0.007(5) 0.019(5)
C24B 0.029(3) 0.070(5) 0.039(5) 0.002(4) 0.000(3) 0.026(3)
C25B 0.036(4) 0.042(4) 0.043(5) 0.014(3) -0.005(4) 0.015(3)
C26B 0.041(4) 0.029(3) 0.032(4) 0.011(3) -0.006(3) 0.016(3)
C27B 0.025(3) 0.042(4) 0.032(4) 0.008(3) 0.001(3) 0.013(3)
C28B 0.028(4) 0.050(4) 0.028(4) 0.002(3) 0.007(3) 0.008(3)
C29B 0.038(4) 0.046(4) 0.042(5) -0.001(4) 0.002(4) 0.017(3)
C30B 0.050(4) 0.029(3) 0.033(4) 0.005(3) -0.003(3) 0.025(3)
C31B 0.026(3) 0.047(4) 0.038(4) 0.017(3) 0.000(3) 0.016(3)
C32B 0.043(4) 0.064(5) 0.050(5) 0.034(4) 0.009(4) 0.018(4)
C33B 0.052(4) 0.105(6) 0.052(6) 0.012(5) 0.005(4) 0.051(4)
C34B 0.042(4) 0.060(4) 0.041(4) 0.033(4) 0.001(4) 0.012(4)
C35B 0.031(3) 0.018(3) 0.031(4) 0.008(3) 0.000(3) 0.011(2)
C36B 0.052(4) 0.031(3) 0.036(4) 0.026(3) 0.011(3) 0.018(3)
C37B 0.048(4) 0.046(4) 0.032(4) 0.019(3) -0.003(3) 0.024(3)
C38B 0.057(4) 0.038(3) 0.032(4) 0.004(3) -0.008(4) 0.032(3)
C39B 0.053(4) 0.058(5) 0.035(5) 0.004(4) 0.006(4) 0.030(4)
C40B 0.041(4) 0.039(3) 0.031(4) 0.012(3) -0.002(3) 0.023(3)
C41B 0.050(4) 0.050(4) 0.053(5) 0.029(3) 0.020(4) 0.031(3)
C42B 0.101(5) 0.092(5) 0.076(7) 0.038(5) 0.013(5) 0.078(4)
C43B 0.041(3) 0.061(4) 0.043(4) 0.027(3) 0.024(3) 0.034(3)

loop_
_atom_type_symbol
_atom_type_description
_atom_type_scat_dispersion_real
_atom_type_scat_dispersion_imag
_atom_type_scat_source
C C 0.0033 0.0016 'International Tables Vol C Tables 4.2.6.8 and 6.1.1.4'
H H 0 0 'International Tables Vol C Tables 4.2.6.8 and 6.1.1.4'
P P 0.1023 0.0942 'International Tables Vol C Tables 4.2.6.8 and 6.1.1.4'
K K 0.2009 0.2494 'International Tables Vol C Tables 4.2.6.8 and 6.1.1.4'
N N 0.0061 0.0033 'International Tables Vol C Tables 4.2.6.8 and 6.1.1.4'

loop_
_geom_angle_atom_site_label_1
_geom_angle_atom_site_label_2
_geom_angle_atom_site_label_3
_geom_angle
_geom_angle_site_symmetry_3
N2 K1 N1 83.89(16) .
N1 P1 C1 123.8(3) .
N1 P1 C2 112.0(3) .
C1 P1 C2 101.0(3) .
N1 P1 C8 101.2(3) .
C1 P1 C8 112.4(3) .
C2 P1 C8 105.5(3) .
N2 P2 C1 110.6(3) .
N2 P2 C14 112.3(3) .
C1 P2 C14 112.2(3) .
N2 P2 C20 116.7(3) .
C1 P2 C20 104.5(3) .
C14 P2 C20 99.9(3) .
C26 N1 P1 123.2(4) .
C26 N1 K1 123.9(4) .
P1 N1 K1 104.2(2) .
C35 N2 P2 136.5(4) .
C35 N2 K1 86.4(3) .
P2 N2 K1 136.1(3) .
P1 C1 P2 129.1(4) .
C3 C2 C7 119.3(6) .
C3 C2 P1 121.7(5) .
C7 C2 P1 118.5(5) .
C4 C3 C2 117.8(7) .
C3 C4 C5 125.2(8) .
C6 C5 C4 117.1(8) .
C5 C6 C7 119.6(8) .
C6 C7 C2 120.9(7) .
C13 C8 C9 119.6(6) .
C13 C8 P1 118.4(5) .
C9 C8 P1 121.6(5) .
C8 C9 C10 120.8(6) .
C11 C10 C9 118.4(7) .
C12 C11 C10 121.0(7) .
C11 C12 C13 121.2(6) .
C8 C13 C12 118.8(6) .
C15 C14 C19 117.1(6) .
C15 C14 P2 121.5(5) .
C19 C14 P2 121.0(6) .
C14 C15 C16 122.9(7) .
C15 C16 C17 118.2(7) .
C18 C17 C16 119.8(6) .
C19 C18 C17 119.6(7) .
C18 C19 C14 122.3(8) .
C25 C20 C21 120.2(7) .
C25 C20 P2 118.9(6) .
C21 C20 P2 120.4(6) .
C22 C21 C20 119.1(8) .
C23 C22 C21 119.6(9) .
C22 C23 C24 123.2(9) .
C23 C24 C25 116.4(10) .
C20 C25 C24 120.2(8) .
C27 C26 C31 119.6(6) .
C27 C26 N1 119.4(6) .
C31 C26 N1 120.8(6) .
C26 C27 C28 117.5(6) .
C26 C27 C32 123.2(6) .
C28 C27 C32 119.2(6) .
C29 C28 C27 124.1(7) .
C28 C29 C30 116.1(6) .
C28 C29 C33 122.3(7) .
C30 C29 C33 121.6(7) .
C31 C30 C29 122.1(7) .
C31 C30 K1 76.0(4) 2_666
C29 C30 K1 81.4(4) 2_666
C30 C31 C26 120.3(7) .
C30 C31 C34 117.3(7) .
C26 C31 C34 122.1(6) .
C30 C31 K1 78.1(4) 2_666
C26 C31 K1 80.7(3) 2_666
C34 C31 K1 106.7(4) 2_666
N2 C35 C36 121.9(6) .
N2 C35 C40 118.9(6) .
C36 C35 C40 118.8(6) .
N2 C35 K1 65.2(3) .
C36 C35 K1 109.6(4) .
C40 C35 K1 89.5(4) .
C37 C36 C35 119.8(7) .
C37 C36 C41 121.3(7) .
C35 C36 C41 118.9(6) .
C36 C37 C38 122.7(7) .
C39 C38 C37 116.8(7) .
C39 C38 C42 125.1(7) .
C37 C38 C42 118.1(7) .
C38 C39 C40 123.9(7) .
C39 C40 C35 118.0(6) .
C39 C40 C43 118.0(6) .
C35 C40 C43 123.9(6) .
N2B K1B N1B 84.07(18) .
N1B P1B C1B 123.0(3) .
N1B P1B C8B 102.5(3) .
C1B P1B C8B 112.9(3) .
N1B P1B C2B 110.7(3) .
C1B P1B C2B 101.9(3) .
C8B P1B C2B 104.8(3) .
N2B P2B C1B 110.1(3) .
N2B P2B C20B 113.5(3) .
C1B P2B C20B 112.8(4) .
N2B P2B C14B 115.2(3) .
C1B P2B C14B 106.1(4) .
C20B P2B C14B 98.4(3) .
C26B N1B P1B 122.2(5) .
C26B N1B K1B 125.2(4) .
P1B N1B K1B 103.5(3) .
C35B N2B P2B 134.1(5) .
C35B N2B K1B 88.1(4) .
P2B N2B K1B 136.8(3) .
P2B C1B P1B 128.9(4) .
C3B C2B C7B 117.9(8) .
C3B C2B P1B 118.1(6) .
C7B C2B P1B 123.9(6) .
C4B C3B C2B 119.8(9) .
C3B C4B C5B 121.9(10) .
C6B C5B C4B 118.0(9) .
C5B C6B C7B 118.6(9) .
C2B C7B C6B 123.2(8) .
C13B C8B C9B 118.4(7) .
C13B C8B P1B 121.0(5) .
C9B C8B P1B 120.5(6) .
C10B C9B C8B 119.7(7) .
C9B C10B C11B 120.9(8) .
C12B C11B C10B 119.1(9) .
C13B C12B C11B 120.6(8) .
C12B C13B C8B 121.2(7) .
C19B C14B C15B 116.5(7) .
C19B C14B P2B 124.8(6) .
C15B C14B P2B 118.6(6) .
C16B C15B C14B 119.2(8) .
C15B C16B C17B 124.4(10) .
C16B C17B C18B 116.6(9) .
C19B C18B C17B 120.7(9) .
C18B C19B C14B 122.2(8) .
C21B C20B C25B 118.3(6) .
C21B C20B P2B 120.3(6) .
C25B C20B P2B 121.4(5) .
C20B C21B C22B 119.8(8) .
C23B C22B C21B 120.9(9) .
C24B C23B C22B 119.5(9) .
C23B C24B C25B 122.3(9) .
C24B C25B C20B 119.0(7) .
N1B C26B C27B 122.4(7) .
N1B C26B C31B 122.5(7) .
C27B C26B C31B 114.6(7) .
C28B C27B C26B 119.2(7) .
C28B C27B C32B 122.9(7) .
C26B C27B C32B 117.8(7) .
C28B C27B K1B 78.3(4) 2_655
C26B C27B K1B 82.1(4) 2_655
C32B C27B K1B 106.8(5) 2_655
C29B C28B C27B 123.1(8) .
C29B C28B K1B 81.1(5) 2_655
C27B C28B K1B 74.5(4) 2_655
C28B C29B C30B 118.6(8) .
C28B C29B C33B 122.4(8) .
C30B C29B C33B 119.0(8) .
C31B C30B C29B 120.3(8) .
C30B C31B C26B 123.7(7) .
C30B C31B C34B 118.0(7) .
C26B C31B C34B 118.2(7) .
C40B C35B N2B 121.4(6) .
C40B C35B C36B 118.1(7) .
N2B C35B C36B 119.5(7) .
C40B C35B K1B 89.7(4) .
N2B C35B K1B 63.4(3) .
C36B C35B K1B 108.1(4) .
C37B C36B C35B 118.0(7) .
C37B C36B C41B 120.2(7) .
C35B C36B C41B 121.8(7) .
C38B C37B C36B 123.2(7) .
C37B C38B C39B 118.1(8) .
C37B C38B C42B 125.5(8) .
C39B C38B C42B 116.4(8) .
C40B C39B C38B 121.4(8) .
C39B C40B C35B 121.1(7) .
C39B C40B C43B 121.5(8) .
C35B C40B C43B 117.4(7) .
C7C C1C C6C 135.4(10) .
C7C C1C C2C 112.1(10) .
C6C C1C C2C 112.4(5) .
C3C C2C C1C 120.7(5) .
C2C C3C C4C 120.9(6) .
C5C C4C C3C 123.6(6) .
C6C C5C C4C 109.6(6) .
C5C C6C C1C 132.5(6) .
C8D C1D C7D 60.11(17) .
C8D C1D C9D 120.0(3) .
C7D C1D C9D 60.05(17) .
C8D C1D C2D 60.12(17) .
C7D C1D C2D 120.2(2) .
C9D C1D C2D 177.7(12) .
C8D C1D C6D 179.4(14) .
C7D C1D C6D 120.0(2) .
C9D C1D C6D 60.03(18) .
C2D C1D C6D 119.8(2) .
C8D C1D C10D 120.0(2) .
C7D C1D C10D 178.2(13) .
C9D C1D C10D 119.7(3) .
C2D C1D C10D 59.97(16) .
C6D C1D C10D 59.87(16) .
C3D C2D C1D 120.2(2) .
C3D C2D C8D 179.2(12) .
C1D C2D C8D 59.82(18) .
C3D C2D C10D 60.2(2) .
C1D C2D C10D 60.18(16) .
C8D C2D C10D 119.9(2) .
C2D C3D C4D 119.7(2) .
C2D C3D C10D 60.00(17) .
C4D C3D C10D 59.97(18) .
C5D C4D C3D 120.3(3) .
C5D C4D C10D 60.3(2) .
C3D C4D C10D 60.1(2) .
C6D C5D C4D 119.7(3) .
C6D C5D C10D 59.85(19) .
C4D C5D C10D 59.95(18) .
C5D C6D C10D 60.3(2) .
C5D C6D C1D 120.1(3) .
C10D C6D C1D 60.21(16) .
C5D C6D C9D 177.8(15) .
C10D C6D C9D 119.9(3) .
C1D C6D C9D 59.94(19) .
C1D C7D C8D 59.9(2) .
C1D C7D C9D 60.0(2) .
C8D C7D C9D 119.8(3) .
C1D C8D C7D 59.97(17) .
C1D C8D C2D 60.06(17) .
C7D C8D C2D 120.0(3) .
C1D C9D C7D 59.91(18) .
C1D C9D C6D 60.03(18) .
C7D C9D C6D 119.9(3) .
C6D C10D C2D 119.7(2) .
C6D C10D C4D 119.5(3) .
C2D C10D C4D 119.4(3) .
C6D C10D C3D 174.0(16) .
C2D C10D C3D 59.84(19) .
C4D C10D C3D 59.9(2) .
C6D C10D C1D 59.92(16) .
C2D C10D C1D 59.85(17) .
C4D C10D C1D 170.8(15) .
C3D C10D C1D 119.6(3) .
C6D C10D C5D 59.80(18) .
C2D C10D C5D 170.9(16) .
C4D C10D C5D 59.8(2) .
C3D C10D C5D 119.6(4) .
C1D C10D C5D 119.3(3) .
C9E C1E C7E 60.17(18) .
C9E C1E C6E 60.08(17) .
C7E C1E C6E 120.0(3) .
C9E C1E C8E 120.2(2) .
C7E C1E C8E 60.00(18) .
C6E C1E C8E 176.3(14) .
C9E C1E C10E 120.0(3) .
C7E C1E C10E 177.3(13) .
C6E C1E C10E 59.98(16) .
C8E C1E C10E 119.8(3) .
C9E C1E C2E 178.8(12) .
C7E C1E C2E 119.9(3) .
C6E C1E C2E 119.9(2) .
C8E C1E C2E 59.94(17) .
C10E C1E C2E 59.94(16) .
C3E C2E C8E 177.8(11) .
C3E C2E C10E 60.00(19) .
C8E C2E C10E 119.9(2) .
C3E C2E C1E 120.0(2) .
C8E C2E C1E 60.0(2) .
C10E C2E C1E 60.01(16) .
C2E C3E C10E 60.11(17) .
C2E C3E C4E 120.0(3) .
C10E C3E C4E 59.94(18) .
C10E C4E C5E 60.0(2) .
C10E C4E C3E 60.0(2) .
C5E C4E C3E 120.0(3) .
C10E C5E C4E 59.95(18) .
C10E C5E C6E 60.05(18) .
C4E C5E C6E 120.0(3) .
C9E C6E C5E 174.6(17) .
C9E C6E C1E 59.79(19) .
C5E C6E C1E 119.9(3) .
C9E C6E C10E 119.8(2) .
C5E C6E C10E 59.9(2) .
C1E C6E C10E 60.05(16) .
C1E C7E C8E 60.1(2) .
C1E C7E C9E 59.8(2) .
C8E C7E C9E 119.9(3) .
C7E C8E C2E 120.0(3) .
C7E C8E C1E 59.92(18) .
C2E C8E C1E 60.08(18) .
C1E C9E C6E 60.14(17) .
C1E C9E C7E 60.02(18) .
C6E C9E C7E 119.9(3) .
C4E C10E C5E 60.05(18) .
C4E C10E C3E 60.07(18) .
C5E C10E C3E 120.1(2) .
C4E C10E C6E 120.1(3) .
C5E C10E C6E 60.02(18) .
C3E C10E C6E 179.4(18) .
C4E C10E C2E 119.9(3) .
C5E C10E C2E 177.8(19) .
C3E C10E C2E 59.89(17) .
C6E C10E C2E 120.0(2) .
C4E C10E C1E 178.0(18) .
C5E C10E C1E 119.9(3) .
C3E C10E C1E 119.9(2) .
C6E C10E C1E 59.96(16) .
C2E C10E C1E 60.05(16) .

loop_
_geom_bond_atom_site_label_1
_geom_bond_atom_site_label_2
_geom_bond_distance
_geom_bond_site_symmetry_2
K1 N2 2.660(5) .
K1 N1 2.737(5) .
P1 N1 1.586(4) .
P1 C1 1.691(7) .
P1 C2 1.811(6) .
P1 C8 1.820(7) .
P2 N2 1.567(5) .
P2 C1 1.731(7) .
P2 C14 1.840(6) .
P2 C20 1.847(7) .
N1 C26 1.438(7) .
N2 C35 1.395(9) .
C2 C3 1.395(11) .
C2 C7 1.412(10) .
C3 C4 1.355(11) .
C4 C5 1.410(12) .
C5 C6 1.377(12) .
C6 C7 1.412(10) .
C8 C13 1.386(8) .
C8 C9 1.399(9) .
C9 C10 1.423(11) .
C10 C11 1.394(9) .
C11 C12 1.346(10) .
C12 C13 1.438(10) .
C14 C15 1.363(10) .
C14 C19 1.408(9) .
C15 C16 1.387(9) .
C16 C17 1.403(11) .
C17 C18 1.394(12) .
C18 C19 1.351(10) .
C20 C25 1.335(11) .
C20 C21 1.445(11) .
C21 C22 1.423(12) .
C22 C23 1.336(15) .
C23 C24 1.417(15) .
C24 C25 1.471(13) .
C26 C27 1.393(9) .
C26 C31 1.416(10) .
C27 C28 1.428(9) .
C27 C32 1.456(10) .
C28 C29 1.367(11) .
C29 C30 1.425(10) .
C29 C33 1.521(9) .
C30 C31 1.369(10) .
C30 K1 3.068(7) 2_666
C31 C34 1.498(10) .
C31 K1 3.043(6) 2_666
C35 C36 1.419(10) .
C35 C40 1.428(10) .
C36 C37 1.383(10) .
C36 C41 1.492(10) .
C37 C38 1.417(11) .
C38 C39 1.364(11) .
C38 C42 1.493(11) .
C39 C40 1.419(9) .
C40 C43 1.500(10) .
K1B N2B 2.650(6) .
K1B N1B 2.734(7) .
P1B N1B 1.609(6) .
P1B C1B 1.734(7) .
P1B C8B 1.841(8) .
P1B C2B 1.845(8) .
P2B N2B 1.590(6) .
P2B C1B 1.700(8) .
P2B C20B 1.813(7) .
P2B C14B 1.856(8) .
N1B C26B 1.380(10) .
N2B C35B 1.415(9) .
C2B C3B 1.366(12) .
C2B C7B 1.382(11) .
C3B C4B 1.349(15) .
C4B C5B 1.431(15) .
C5B C6B 1.351(15) .
C6B C7B 1.388(12) .
C8B C13B 1.382(10) .
C8B C9B 1.421(10) .
C9B C10B 1.360(12) .
C10B C11B 1.400(12) .
C11B C12B 1.377(12) .
C12B C13B 1.367(11) .
C14B C19B 1.354(10) .
C14B C15B 1.455(12) .
C15B C16B 1.320(13) .
C16B C17B 1.331(14) .
C17B C18B 1.427(14) .
C18B C19B 1.340(12) .
C20B C21B 1.366(10) .
C20B C25B 1.441(11) .
C21B C22B 1.430(11) .
C22B C23B 1.363(15) .
C23B C24B 1.349(13) .
C24B C25B 1.384(10) .
C26B C27B 1.435(11) .
C26B C31B 1.437(11) .
C27B C28B 1.432(11) .
C27B C32B 1.528(12) .
C27B K1B 3.018(7) 2_655
C28B C29B 1.335(12) .
C28B K1B 3.067(8) 2_655
C29B C30B 1.413(12) .
C29B C33B 1.510(12) .
C30B C31B 1.357(11) .
C31B C34B 1.557(11) .
C35B C40B 1.393(11) .
C35B C36B 1.442(10) .
C36B C37B 1.394(11) .
C36B C41B 1.503(12) .
C37B C38B 1.345(12) .
C38B C39B 1.412(12) .
C38B C42B 1.544(12) .
C39B C40B 1.355(12) .
C40B C43B 1.520(11) .
C1C C7C 1.266(18) .
C1C C6C 1.379(4) .
C1C C2C 1.380(3) .
C2C C3C 1.378(3) .
C3C C4C 1.379(4) .
C4C C5C 1.379(4) .
C5C C6C 1.378(3) .
C1D C8D 1.376(4) .
C1D C7D 1.377(3) .
C1D C9D 1.379(4) .
C1D C2D 1.379(3) .
C1D C6D 1.380(3) .
C1D C10D 1.384(3) .
C2D C3D 1.379(3) .
C2D C8D 1.380(3) .
C2D C10D 1.381(3) .
C3D C4D 1.380(3) .
C3D C10D 1.383(5) .
C4D C5D 1.379(3) .
C4D C10D 1.381(3) .
C5D C6D 1.378(3) .
C5D C10D 1.386(5) .
C6D C10D 1.379(3) .
C6D C9D 1.380(3) .
C7D C8D 1.379(3) .
C7D C9D 1.379(3) .
C1E C9E 1.374(4) .
C1E C7E 1.377(3) .
C1E C6E 1.378(3) .
C1E C8E 1.379(4) .
C1E C10E 1.380(3) .
C1E C2E 1.380(3) .
C2E C3E 1.376(3) .
C2E C8E 1.378(3) .
C2E C10E 1.379(3) .
C3E C10E 1.377(4) .
C3E C4E 1.378(3) .
C4E C10E 1.376(3) .
C4E C5E 1.378(3) .
C5E C10E 1.377(4) .
C5E C6E 1.378(3) .
C6E C9E 1.378(3) .
C6E C10E 1.379(3) .
C7E C8E 1.378(3) .
C7E C9E 1.379(4) .
